data_4105347
loop_
_publ_author_name
'Alfred J. Wooten'
'Donald J. Werder'
'Darrick J. Williams'
'Joanna L. Casson'
'Jennifer A. Hollingsworth'

_publ_section_title
;
 Solution-Liquid-Solid Growth of Ternary Cu-In-Se Semiconductor Nanowires
 from Multiple- and Single-Source Precursors
;
_journal_name_full 'Journal of the American Chemical Society'
_journal_page_first 16177
_journal_page_last 16188
_journal_paper_doi 10.1021/ja905730n
_journal_volume 131
_journal_year 2009
_chemical_formula_sum 'Cu In Se2'
_chemical_formula_weight 336.29
_space_group_IT_number 122
_symmetry_cell_setting tetragonal
_symmetry_space_group_name_Hall 'I -4 2bw'
_symmetry_space_group_name_H-M 'I -4 2 d'
_audit_author_name 'Alfred Wooten'
_audit_creation_date 2009-01-23T10:25
_audit_creation_method 'from EXP file using GSAS2CIF'
_cell_angle_alpha 90.0
_cell_angle_beta 90.0
_cell_angle_gamma 90.0
_cell_formula_units_Z 4
_cell_length_a 5.7876(10)
_cell_length_b 5.7876
_cell_length_c 11.6045(14)
_cell_volume 388.71(8)
_computing_structure_refinement GSAS
_diffrn_radiation_polarisn_ratio 0.5
_diffrn_radiation_probe x-ray
_exptl_absorpt_process_details
;   GSAS Absorption/surface roughness correction: function number 0
 No correction is applied.
;
_pd_block_id 2009-01-23T10:25|CUINSE23002_phase1|Alfred_Wooten||
_pd_calc_method 'Rietveld Refinement'
_pd_phase_block_id 2009-01-23T10:25|CUINSE23002_phase1|Alfred_Wooten||
_pd_phase_name 'from E:/Powder/Compounds/CUINSE2.cel'
_pd_proc_info_datetime 2009-01-23T10:25:43
_pd_proc_ls_background_function
;   GSAS Background function number 6 with  8 terms.
 Power series in Q**2n/n! and n!/Q**2n
      1:    1260.25     2:    9.32783     3:   -931.007     4:   -2.72157    
      5:    376.641     6:   0.162290     7:   -29.8612     8:  -3.802550E-04
;
_pd_proc_ls_peak_cutoff 0.01000
_pd_proc_ls_profile_function
;
 CW Profile function number 2 with  18 terms
 Profile coefficients for Simpson's rule integration of pseudovoigt function
 C.J. Howard (1982). J. Appl. Cryst.,15,615-620.
 P. Thompson, D.E. Cox & J.B. Hastings (1987). J. Appl. Cryst.,20,79-83.
 Peak tails are ignored  where the intensity is below 0.0100 times the peak
   Aniso. broadening axis   0.0   0.0   1.0
;
_pd_proc_ls_prof_R_factor 0.0565
_pd_proc_ls_prof_wR_expected 0.0265
_pd_proc_ls_prof_wR_factor 0.0768
_refine_ls_goodness_of_fit_all 8.35
_refine_ls_matrix_type full
_refine_ls_number_parameters 27
_refine_ls_number_restraints 0
_refine_ls_R_Fsqd_factor 0.05031
_refine_ls_shift/su_max 5.92
_refine_ls_shift/su_mean 1.85
_reflns_d_resolution_high 1.100
_reflns_d_resolution_low 5.179
_reflns_limit_h_max 7
_reflns_limit_h_min 0
_reflns_limit_k_max 5
_reflns_limit_k_min 0
_reflns_limit_l_max 10
_reflns_limit_l_min 0
_reflns_number_total 230
_cod_data_source_file ja905730n_si_009_1.cif
_cod_data_source_block CUINSE23002_phase_1
_cod_depositor_comments
;
The following automatic conversions were performed:

'_geom_bond_publ_flag' value 'N' changed to 'n' according to the
built-in table from CIF Core dictionary named 'cif_core.dic' version
2.4.1 from 2010-06-29 (12 times).

'_geom_angle_publ_flag' value 'N'
changed to 'n' according to the built-in table from CIF Core
dictionary named 'cif_core.dic' version 2.4.1 from 2010-06-29 (18
times).

Automatic conversion script
Id: cif_fix_values 1715 2011-07-08 13:25:40Z adriana 
;
_cod_original_cell_volume 388.71(15)
_cod_database_code 4105347
_cod_database_fobs_code 4105347

loop_
_symmetry_equiv_pos_site_id
_symmetry_equiv_pos_as_xyz
1 +x,+y,+z
2 +y,-x,-z
3 -x,-y,+z
4 -y,+x,-z
5 -x+1/2,+y,-z+3/4
6 +y,+x+1/2,+z+1/4
7 +x+1/2,-y,-z+3/4
8 -y,-x+1/2,+z+1/4
101 +x+1/2,+y+1/2,+z+1/2
102 +y+1/2,-x+1/2,-z+1/2
103 -x+1/2,-y+1/2,+z+1/2
104 -y+1/2,+x+1/2,-z+1/2
105 -x,+y+1/2,-z+1/4
106 +y+1/2,+x,+z+3/4
107 +x,-y+1/2,-z+1/4
108 -y+1/2,-x,+z+3/4

loop_
_atom_site_type_symbol
_atom_site_label
_atom_site_fract_x
_atom_site_fract_y
_atom_site_fract_z
_atom_site_occupancy
_atom_site_thermal_displace_type
_atom_site_U_iso_or_equiv
_atom_site_symmetry_multiplicity
Cu Cu 0.0 0.0 0.0 1.0 Uiso -0.02058 4
In In 0.0 0.0 0.5 1.0 Uiso 0.0641 4
Se Se 0.26904 0.25 0.125 1.0 Uiso 0.01419 8

loop_
_atom_type_symbol
_atom_type_scat_dispersion_real
_atom_type_scat_dispersion_imag
_atom_type_scat_Cromer_Mann_a1
_atom_type_scat_Cromer_Mann_a2
_atom_type_scat_Cromer_Mann_a3
_atom_type_scat_Cromer_Mann_a4
_atom_type_scat_Cromer_Mann_b1
_atom_type_scat_Cromer_Mann_b2
_atom_type_scat_Cromer_Mann_b3
_atom_type_scat_Cromer_Mann_b4
_atom_type_scat_Cromer_Mann_c
_atom_type_scat_source
_atom_type_number_in_cell
Cu 0.000 0.000 13.3380 3.58280 7.16760 0.24700 5.61580 11.3966 1.67350 64.8126 1.19100 International_Tables_Vol_C 4.0
In 0.000 0.000 19.1624 0.54760 18.5596 6.37760 4.29480 25.8499 2.03960 92.8029 4.93910 International_Tables_Vol_C 4.0
Se 0.000 0.000 17.0006 2.40980 5.81960 0.27260 3.97310 15.2372 4.35430 43.8163 2.84090 International_Tables_Vol_C 8.0

loop_
_diffrn_radiation_wavelength
_diffrn_radiation_wavelength_wt
_diffrn_radiation_type
_diffrn_radiation_wavelength_id
1.540510 1.000 K\a~1~ 1
1.544330 0.500 K\a~2~ 2

loop_
_geom_angle_atom_site_label_1
_geom_angle_atom_site_label_2
_geom_angle_atom_site_label_3
_geom_angle
_geom_angle_site_symmetry_1
_geom_angle_site_symmetry_3
_geom_angle_publ_flag
Se Cu Se 108.526(5) 1_555 2_555 n
Se Cu Se 111.379(11) 1_555 3_555 n
Se Cu Se 108.526(5) 1_555 4_555 n
Se Cu Se 108.526(5) 2_555 3_555 n
Se Cu Se 111.379(11) 2_555 4_555 n
Se Cu Se 108.526(5) 3_555 4_555 n
Se In Se 110.585(6) 5_555 6_545 n
Se In Se 107.265(12) 5_555 7_455 n
Se In Se 110.585(6) 5_555 8_555 n
Se In Se 110.585(6) 6_545 7_455 n
Se In Se 107.265(12) 6_545 8_555 n
Se In Se 110.585(6) 7_455 8_555 n
Cu Se Cu 105.530(6) 1_555 6_555 n
Cu Se In 109.409(6) 1_555 5_555 n
Cu Se In 109.205(11) 1_555 101_554 n
Cu Se In 109.205(11) 6_555 5_555 n
Cu Se In 109.409(6) 6_555 101_554 n
In Se In 113.758(5) 5_555 101_554 n

loop_
_geom_bond_atom_site_label_1
_geom_bond_atom_site_label_2
_geom_bond_distance
_geom_bond_site_symmetry_2
_geom_bond_publ_flag
Cu Se 2.57338(31) 1_555 n
Cu Se 2.57338(31) 2_555 n
Cu Se 2.57338(31) 3_555 n
Cu Se 2.57338(31) 4_555 n
In Se 2.44630(29) 5_555 n
In Se 2.44630(29) 6_545 n
In Se 2.44630(29) 7_455 n
In Se 2.44630(29) 8_555 n
Se Cu 2.57338(31) 1_555 n
Se Cu 2.57338(31) 6_555 n
Se In 2.44630(29) 5_555 n
Se In 2.44630(29) 101_554 n

loop_
_pd_block_diffractogram_id
2009-01-23T10:25|CUINSE23002_H_01|Alfred_Wooten|Ultima_III
